data_7027861
loop_
_publ_author_name
'Mann, Karen L. V.'
'Jeffery, John C.'
'McCleverty, Jon A.'
'Ward, Michael D.'

_publ_section_title
;
 Synthesis and co-ordination chemistry of the tetradentate chelating
 ligand 1,3-bis[3-(2-pyridyl)pyrazol-1-yl]propane: crystal structures of
 complexes with FeII, CuII, ZnII, AgI and PbII
;
_journal_issue 18
_journal_name_full 'Journal of the Chemical Society, Dalton Transactions'
_journal_page_first 3029
_journal_paper_doi 10.1039/a804501a
_journal_year 1998
_chemical_formula_sum 'C19 H18 N8 O6 Pb'
_chemical_formula_weight 661.60
_chemical_name_systematic
; 

 ? 

;
_space_group_IT_number 14
_symmetry_cell_setting monoclinic
_symmetry_space_group_name_Hall '-P 2yn'
_symmetry_space_group_name_H-M 'P 1 21/n 1'
_atom_sites_solution_hydrogens geom
_atom_sites_solution_primary direct
_atom_sites_solution_secondary difmap
_audit_creation_method SHELXL
_cell_angle_alpha 90.00
_cell_angle_beta 98.471(8)
_cell_angle_gamma 90.00
_cell_formula_units_Z 4
_cell_length_a 12.2539(8)
_cell_length_b 10.8331(14)
_cell_length_c 16.792(2)
_cell_measurement_temperature 173(2)
_cell_volume 2204.8(4)
_computing_structure_refinement 'SHELXL-93 (Sheldrick, 1993)'
_computing_structure_solution 'SHELXS-86 (Sheldrick, 1990)'
_diffrn_ambient_temperature 173(2)
_diffrn_radiation_monochromator graphite
_diffrn_radiation_source 'fine-focus sealed tube'
_diffrn_radiation_type MoK\a
_diffrn_radiation_wavelength 0.71073
_diffrn_reflns_av_R_equivalents 0.0220
_diffrn_reflns_av_sigmaI/netI 0.0313
_diffrn_reflns_limit_h_max 15
_diffrn_reflns_limit_h_min -15
_diffrn_reflns_limit_k_max 14
_diffrn_reflns_limit_k_min -14
_diffrn_reflns_limit_l_max 15
_diffrn_reflns_limit_l_min -21
_diffrn_reflns_number 13713
_diffrn_reflns_theta_max 27.49
_diffrn_reflns_theta_min 1.93
_exptl_absorpt_coefficient_mu 7.707
_exptl_crystal_colour colourless
_exptl_crystal_density_diffrn 1.993
_exptl_crystal_F_000 1272
_exptl_crystal_size_max 0.50
_exptl_crystal_size_mid 0.45
_exptl_crystal_size_min 0.38
_refine_diff_density_max 0.955
_refine_diff_density_min -0.993
_refine_diff_density_rms 0.097
_refine_ls_extinction_method none
_refine_ls_goodness_of_fit_all 0.948
_refine_ls_goodness_of_fit_obs 1.020
_refine_ls_matrix_type full
_refine_ls_number_parameters 307
_refine_ls_number_reflns 5025
_refine_ls_number_restraints 0
_refine_ls_restrained_S_all 0.948
_refine_ls_restrained_S_obs 1.020
_refine_ls_R_factor_all 0.0243
_refine_ls_R_factor_obs 0.0177
_refine_ls_shift/esd_max 0.001
_refine_ls_shift/esd_mean 0.000
_refine_ls_structure_factor_coef Fsqd
_refine_ls_weighting_details 'w=1/[\s^2^(Fo^2^)+(0.0192P)^2^+0.0000P] where P=(Fo^2^+2Fc^2^)/3'
_refine_ls_weighting_scheme calc
_refine_ls_wR_factor_all 0.0402
_refine_ls_wR_factor_obs 0.0392
_reflns_number_observed 4191
_reflns_number_total 5025
_reflns_observed_criterion >2sigma(I)
_cod_data_source_file a804501sup1.cif
_cod_data_source_block sad
_cod_depositor_comments
;
The following automatic conversions were performed:

'_symmetry_cell_setting' value 'Monoclinic' changed to 'monoclinic'
according to /home/saulius/struct/CIF-dictionaries/cif_core.dic
dictionary named 'cif_core.dic' version 2.4.2 from 2011-04-26.

Automatic conversion script
Id: cif_fix_values 1891 2012-01-12 08:04:46Z andrius 

The following automatic conversions were performed:

'_refine_ls_weighting_scheme' value 'calc
w=1/[\s^2^(Fo^2^)+(0.0192P)^2^+0.0000P] where P=(Fo^2^+2Fc^2^)/3' was
changed to 'calc'. New tag '_refine_ls_weighting_details' was
created. The value of the new tag was set to
'w=1/[\s^2^(Fo^2^)+(0.0192P)^2^+0.0000P] where P=(Fo^2^+2Fc^2^)/3'.

Automatic conversion script
Id: cif_fix_values 3143 2015-03-26 13:38:13Z robertas 
;
_cod_original_sg_symbol_H-M 'P 2(1) /n'
_cod_database_code 7027861

loop_
_symmetry_equiv_pos_as_xyz
'x, y, z'
'-x+1/2, y+1/2, -z+1/2'
'-x, -y, -z'
'x-1/2, -y-1/2, z-1/2'

loop_
_atom_site_aniso_label
_atom_site_aniso_U_11
_atom_site_aniso_U_22
_atom_site_aniso_U_33
_atom_site_aniso_U_23
_atom_site_aniso_U_13
_atom_site_aniso_U_12
Pb 0.01664(6) 0.01799(5) 0.01889(6) 0.00000(5) 0.00349(4) 0.00261(5)
N11 0.0188(14) 0.0228(13) 0.041(2) 0.0090(12) 0.0038(12) 0.0029(11)
C12 0.022(2) 0.0194(15) 0.047(2) -0.001(2) -0.0007(14) 0.0006(14)
C13 0.029(2) 0.027(2) 0.064(3) -0.002(2) -0.004(2) 0.011(2)
C14 0.036(2) 0.033(2) 0.076(3) 0.019(2) -0.015(2) 0.010(2)
C15 0.032(2) 0.046(2) 0.056(3) 0.025(2) -0.008(2) -0.001(2)
C16 0.025(2) 0.040(2) 0.047(2) 0.016(2) 0.002(2) -0.002(2)
N21 0.0200(13) 0.0207(12) 0.0294(15) -0.0023(11) 0.0086(11) -0.0013(11)
N22 0.0261(15) 0.032(2) 0.0277(15) -0.0058(12) 0.0113(12) -0.0032(12)
C23 0.038(2) 0.055(2) 0.042(2) -0.008(2) 0.022(2) 0.008(2)
C24 0.023(2) 0.047(2) 0.061(3) -0.016(2) 0.010(2) 0.007(2)
C25 0.020(2) 0.022(2) 0.038(2) -0.0067(14) 0.0059(14) 0.0022(13)
C30 0.035(2) 0.026(2) 0.030(2) -0.0012(14) 0.013(2) -0.0054(14)
C31 0.040(2) 0.032(2) 0.024(2) -0.0061(15) 0.0140(15) -0.004(2)
C32 0.038(2) 0.023(2) 0.024(2) -0.0092(13) 0.0089(14) -0.0020(14)
N41 0.0267(14) 0.0228(13) 0.0129(12) -0.0041(10) 0.0019(10) -0.0016(11)
N42 0.0300(15) 0.0260(13) 0.0190(13) -0.0026(12) 0.0031(11) -0.0053(12)
C43 0.032(2) 0.038(2) 0.018(2) 0.0004(13) -0.0060(14) -0.0148(15)
C44 0.024(2) 0.036(2) 0.025(2) 0.0050(15) -0.0039(13) -0.0047(15)
C45 0.020(2) 0.0226(15) 0.021(2) 0.0059(13) 0.0016(12) -0.0030(13)
N51 0.0285(15) 0.0239(14) 0.0219(14) 0.0011(11) 0.0032(11) 0.0054(11)
C52 0.0167(15) 0.026(2) 0.026(2) 0.0039(14) 0.0039(12) -0.0007(13)
C53 0.026(2) 0.041(2) 0.036(2) 0.011(2) 0.0013(14) 0.013(2)
C54 0.035(2) 0.040(2) 0.048(2) 0.002(2) 0.009(2) 0.020(2)
C55 0.044(2) 0.037(2) 0.041(2) -0.003(2) 0.019(2) 0.014(2)
C56 0.044(2) 0.029(2) 0.025(2) 0.0003(14) 0.009(2) 0.007(2)
N100 0.0239(14) 0.0194(13) 0.0184(13) -0.0011(10) 0.0062(11) 0.0041(11)
O101 0.058(2) 0.0382(14) 0.0213(12) 0.0084(11) -0.0024(11) -0.0177(12)
O102 0.0342(13) 0.0294(12) 0.0219(12) 0.0006(10) -0.0048(10) 0.0011(10)
O103 0.0338(13) 0.0319(12) 0.0283(12) 0.0034(11) 0.0011(10) -0.0077(11)
N200 0.051(2) 0.027(2) 0.025(2) 0.0036(12) 0.0074(14) -0.0064(14)
O201 0.102(3) 0.076(2) 0.061(2) -0.024(2) -0.009(2) -0.042(2)
O202 0.0356(14) 0.0431(14) 0.0347(14) 0.0018(11) 0.0163(11) 0.0023(11)
O203 0.052(2) 0.0299(13) 0.054(2) -0.0013(12) 0.0325(14) 0.0046(12)

loop_
_atom_site_label
_atom_site_type_symbol
_atom_site_fract_x
_atom_site_fract_y
_atom_site_fract_z
_atom_site_U_iso_or_equiv
_atom_site_thermal_displace_type
_atom_site_occupancy
_atom_site_calc_flag
_atom_site_refinement_flags
Pb Pb 0.135110(9) 1.098105(9) -0.059163(6) 0.01775(4) Uani 1 d .
N11 N 0.2874(2) 0.9459(2) 0.0196(2) 0.0275(6) Uani 1 d .
C12 C 0.3685(3) 0.9033(3) -0.0198(2) 0.0300(7) Uani 1 d .
C13 C 0.4420(3) 0.8127(3) 0.0129(2) 0.0412(9) Uani 1 d .
H13 H 0.4978(3) 0.7830(3) -0.0159(2) 0.049 Uiso 1 calc R
C14 C 0.4322(3) 0.7673(3) 0.0876(3) 0.0509(11) Uani 1 d .
H14 H 0.4813(3) 0.7047(3) 0.1107(3) 0.061 Uiso 1 calc R
C15 C 0.3523(3) 0.8109(4) 0.1294(2) 0.0463(10) Uani 1 d .
H15 H 0.3462(3) 0.7813(4) 0.1819(2) 0.056 Uiso 1 calc R
C16 C 0.2809(3) 0.8997(3) 0.0926(2) 0.0377(8) Uani 1 d .
H16 H 0.2243(3) 0.9294(3) 0.1206(2) 0.045 Uiso 1 calc R
N21 N 0.3077(2) 1.0475(2) -0.1290(2) 0.0229(6) Uani 1 d .
N22 N 0.3424(2) 1.0809(2) -0.1987(2) 0.0279(6) Uani 1 d .
C23 C 0.4301(3) 1.0138(4) -0.2120(2) 0.0436(10) Uani 1 d .
H23 H 0.4668(3) 1.0189(4) -0.2580(2) 0.052 Uiso 1 calc R
C24 C 0.4572(3) 0.9370(3) -0.1477(3) 0.0435(10) Uani 1 d .
H24 H 0.5170(3) 0.8806(3) -0.1387(3) 0.052 Uiso 1 calc R
C25 C 0.3774(3) 0.9597(3) -0.0979(2) 0.0265(7) Uani 1 d .
C30 C 0.2839(3) 1.1719(3) -0.2530(2) 0.0293(8) Uani 1 d .
H30A H 0.3379(3) 1.2276(3) -0.2730(2) 0.035 Uiso 1 calc R
H30B H 0.2360(3) 1.2225(3) -0.2232(2) 0.035 Uiso 1 calc R
C31 C 0.2134(3) 1.1093(3) -0.3244(2) 0.0308(8) Uani 1 d .
H31A H 0.1795(3) 1.1738(3) -0.3619(2) 0.037 Uiso 1 calc R
H31B H 0.2621(3) 1.0588(3) -0.3535(2) 0.037 Uiso 1 calc R
C32 C 0.1223(3) 1.0271(3) -0.3010(2) 0.0279(7) Uani 1 d .
H32A H 0.0956(3) 0.9714(3) -0.3465(2) 0.033 Uiso 1 calc R
H32B H 0.1529(3) 0.9752(3) -0.2545(2) 0.033 Uiso 1 calc R
N41 N 0.0344(2) 1.1564(2) -0.20788(14) 0.0209(5) Uani 1 d .
N42 N 0.0293(2) 1.0986(2) -0.28002(15) 0.0251(6) Uani 1 d .
C43 C -0.0637(3) 1.1277(3) -0.3291(2) 0.0302(8) Uani 1 d .
H43 H -0.0841(3) 1.0992(3) -0.3827(2) 0.036 Uiso 1 calc R
C44 C -0.1233(3) 1.2050(3) -0.2887(2) 0.0290(7) Uani 1 d .
H44 H -0.1934(3) 1.2402(3) -0.3075(2) 0.035 Uiso 1 calc R
C45 C -0.0594(2) 1.2216(3) -0.2136(2) 0.0212(6) Uani 1 d .
N51 N -0.0325(2) 1.2690(2) -0.07211(15) 0.0248(6) Uani 1 d .
C52 C -0.0834(2) 1.2991(3) -0.1466(2) 0.0230(6) Uani 1 d .
C53 C -0.1545(3) 1.3988(3) -0.1594(2) 0.0347(8) Uani 1 d .
H53 H -0.1878(3) 1.4195(3) -0.2124(2) 0.042 Uiso 1 calc R
C54 C -0.1766(3) 1.4678(3) -0.0946(2) 0.0407(9) Uani 1 d .
H54 H -0.2243(3) 1.5373(3) -0.1024(2) 0.049 Uiso 1 calc R
C55 C -0.1285(3) 1.4342(3) -0.0187(2) 0.0394(9) Uani 1 d .
H55 H -0.1446(3) 1.4778(3) 0.0273(2) 0.047 Uiso 1 calc R
C56 C -0.0564(3) 1.3359(3) -0.0104(2) 0.0321(8) Uani 1 d .
H56 H -0.0218(3) 1.3147(3) 0.0422(2) 0.039 Uiso 1 calc R
N100 N 0.2860(2) 1.3247(2) -0.03224(15) 0.0203(5) Uani 1 d .
O101 O 0.2816(2) 1.2470(2) 0.02296(13) 0.0399(6) Uani 1 d .
O102 O 0.2183(2) 1.3178(2) -0.09488(12) 0.0294(5) Uani 1 d .
O103 O 0.3577(2) 1.4072(2) -0.02315(13) 0.0317(5) Uani 1 d .
N200 N -0.0176(3) 0.8728(2) -0.1367(2) 0.0339(7) Uani 1 d .
O201 O -0.0735(3) 0.7985(3) -0.1769(2) 0.0822(11) Uani 1 d .
O202 O -0.0560(2) 0.9448(2) -0.08837(14) 0.0367(6) Uani 1 d .
O203 O 0.0850(2) 0.8797(2) -0.1391(2) 0.0428(7) Uani 1 d .

loop_
_atom_type_symbol
_atom_type_description
_atom_type_scat_dispersion_real
_atom_type_scat_dispersion_imag
_atom_type_scat_source
C C 0.0033 0.0016 'International Tables Vol C Tables 4.2.6.8 and 6.1.1.4'
H H 0.0000 0.0000 'International Tables Vol C Tables 4.2.6.8 and 6.1.1.4'
N N 0.0061 0.0033 'International Tables Vol C Tables 4.2.6.8 and 6.1.1.4'
O O 0.0106 0.0060 'International Tables Vol C Tables 4.2.6.8 and 6.1.1.4'
Pb Pb -3.3944 10.1111 'International Tables Vol C Tables 4.2.6.8 and 6.1.1.4'

loop_
_geom_angle_atom_site_label_1
_geom_angle_atom_site_label_2
_geom_angle_atom_site_label_3
_geom_angle
N21 Pb O101 80.26(8)
N21 Pb N11 62.91(8)
O101 Pb N11 75.46(8)
N21 Pb O102 74.23(7)
O101 Pb O102 47.68(6)
N11 Pb O102 113.18(7)
N21 Pb N41 85.63(8)
O101 Pb N41 121.59(7)
N11 Pb N41 142.21(8)
O102 Pb N41 73.92(7)
N21 Pb O203 74.81(7)
O101 Pb O203 150.04(8)
N11 Pb O203 78.51(8)
O102 Pb O203 135.89(7)
N41 Pb O203 73.11(8)
N21 Pb N51 138.37(7)
O101 Pb N51 94.14(8)
N11 Pb N51 155.29(8)
O102 Pb N51 71.95(7)
N41 Pb N51 62.21(7)
O203 Pb N51 115.53(8)
N21 Pb O202 119.79(7)
O101 Pb O202 157.08(7)
N11 Pb O202 102.73(7)
O102 Pb O202 143.56(7)
N41 Pb O202 74.01(7)
O203 Pb O202 45.23(7)
N51 Pb O202 78.09(7)
C16 N11 C12 117.9(3)
C16 N11 Pb 123.3(2)
C12 N11 Pb 118.4(2)
N11 C12 C13 121.9(3)
N11 C12 C25 116.8(3)
C13 C12 C25 121.2(3)
C14 C13 C12 118.4(3)
C13 C14 C15 120.8(3)
C14 C15 C16 117.6(4)
N11 C16 C15 123.4(3)
C25 N21 N22 105.4(2)
C25 N21 Pb 119.1(2)
N22 N21 Pb 135.1(2)
C23 N22 N21 111.1(3)
C23 N22 C30 126.5(3)
N21 N22 C30 122.3(2)
N22 C23 C24 107.8(3)
C23 C24 C25 104.8(3)
N21 C25 C24 110.8(3)
N21 C25 C12 121.4(3)
C24 C25 C12 127.7(3)
N22 C30 C31 111.0(3)
C32 C31 C30 114.1(3)
N42 C32 C31 112.2(2)
C45 N41 N42 104.7(2)
C45 N41 Pb 117.5(2)
N42 N41 Pb 132.4(2)
C43 N42 N41 111.3(3)
C43 N42 C32 126.6(3)
N41 N42 C32 121.6(3)
N42 C43 C44 108.0(3)
C43 C44 C45 105.0(3)
N41 C45 C44 111.0(3)
N41 C45 C52 120.9(3)
C44 C45 C52 128.1(3)
C56 N51 C52 117.6(3)
C56 N51 Pb 123.5(2)
C52 N51 Pb 118.2(2)
N51 C52 C53 121.7(3)
N51 C52 C45 116.9(3)
C53 C52 C45 121.3(3)
C54 C53 C52 119.5(3)
C55 C54 C53 118.8(3)
C54 C55 C56 118.7(3)
N51 C56 C55 123.6(3)
O102 N100 O103 121.2(2)
O102 N100 O101 119.2(3)
O103 N100 O101 119.7(3)
N100 O101 Pb 97.1(2)
N100 O102 Pb 95.3(2)
O201 N200 O202 122.6(3)
O201 N200 O203 120.6(3)
O202 N200 O203 116.7(3)
N200 O202 Pb 95.5(2)
N200 O203 Pb 100.7(2)

loop_
_geom_bond_atom_site_label_1
_geom_bond_atom_site_label_2
_geom_bond_distance
Pb N21 2.623(2)
Pb O101 2.644(2)
Pb N11 2.688(3)
Pb O102 2.692(2)
Pb N41 2.693(2)
Pb O203 2.745(2)
Pb N51 2.749(2)
Pb O202 2.854(2)
N11 C16 1.337(4)
N11 C12 1.353(4)
C12 C13 1.389(5)
C12 C25 1.466(5)
C13 C14 1.369(5)
C14 C15 1.370(5)
C15 C16 1.384(5)
N21 C25 1.332(4)
N21 N22 1.352(3)
N22 C23 1.343(4)
N22 C30 1.457(4)
C23 C24 1.365(5)
C24 C25 1.398(4)
C30 C31 1.529(4)
C31 C32 1.524(4)
C32 N42 1.464(4)
N41 C45 1.340(4)
N41 N42 1.357(3)
N42 C43 1.342(4)
C43 C44 1.357(5)
C44 C45 1.395(4)
C45 C52 1.468(4)
N51 C56 1.332(4)
N51 C52 1.354(4)
C52 C53 1.384(4)
C53 C54 1.380(5)
C54 C55 1.373(5)
C55 C56 1.377(5)
N100 O102 1.242(3)
N100 O103 1.246(3)
N100 O101 1.260(3)
N200 O201 1.198(4)
N200 O202 1.266(3)
N200 O203 1.267(4)
